data_7022883
loop_
_publ_author_name
'Johnson, Magnus T.'
'D\<zoli\'c, Zoran'
'Cetina, Mario'
'Lahtinen, Manu'
'Ahlquist, M\%arten S G'
'Rissanen, Kari'
'\"Ohrstr\"om, Lars'
'Wendt, Ola F.'

_publ_section_title
;
 Preparation of potentially porous, chiral organometallic materials
 through spontaneous resolution of pincer palladium conformers.
;
_journal_issue 23
_journal_name_full 'Dalton transactions (Cambridge, England : 2003)'
_journal_page_first 8484
_journal_page_last 8491
_journal_paper_doi 10.1039/c3dt50190f
_journal_volume 42
_journal_year 2013
_chemical_compound_source 'synthesis as described'
_chemical_formula_moiety 'C24 H43 Cl P2 Pd'
_chemical_formula_sum 'C24 H43 Cl P2 Pd'
_chemical_formula_weight 535.37
_chemical_name_systematic
;
?
;
_space_group_IT_number 178
_symmetry_cell_setting hexagonal
_symmetry_Int_Tables_number 178
_symmetry_space_group_name_Hall 'P 61 2 (0 0 5)'
_symmetry_space_group_name_H-M 'P 61 2 2'
_atom_sites_solution_hydrogens geom
_atom_sites_solution_primary direct
_atom_sites_solution_secondary difmap
_audit_creation_date 2010-09-24T19:33:36-00:00
_audit_creation_method 'WinGX routine CIF_UPDATE'
_cell_angle_alpha 90
_cell_angle_beta 90
_cell_angle_gamma 120
_cell_formula_units_Z 6
_cell_length_a 16.3541(3)
_cell_length_b 16.3541(3)
_cell_length_c 19.1791(5)
_cell_measurement_reflns_used 4626
_cell_measurement_temperature 123.0(1)
_cell_measurement_theta_max 28.7
_cell_measurement_theta_min 0.407
_cell_volume 4442.34(16)
_computing_cell_refinement 'HKL Scalepack (Otwinowski & Minor, 1997)'
_computing_data_collection 'COLLECT (Hooft, 1998)'
_computing_data_reduction 'HKL Denzo and Scalepack (Otwinowski & Minor, 1997)'
_computing_molecular_graphics 'MERCURY (Macrae et al., 2006)'
_computing_publication_material 'WinGX publication routines (Farrugia, 1999)'
_computing_structure_refinement 'SHELXL-97 (Sheldrick, 2008)'
_computing_structure_solution 'SIR2002 (Burla et al., 2003)'
_diffrn_ambient_temperature 123.0(1)
_diffrn_detector 'CCD plate'
_diffrn_detector_area_resol_mean 9
_diffrn_measured_fraction_theta_full 0.992
_diffrn_measured_fraction_theta_max 0.992
_diffrn_measurement_device '95mm CCD camera on \k-goniostat'
_diffrn_measurement_device_type 'Bruker-Nonius Kappa Apex II Diffractometer'
_diffrn_measurement_method 'CCD rotation images, thick slices'
_diffrn_radiation_monochromator 'horizonally mounted graphite crystal'
_diffrn_radiation_probe x-ray
_diffrn_radiation_type MoK\a
_diffrn_radiation_wavelength 0.71073
_diffrn_reflns_av_R_equivalents 0.0680
_diffrn_reflns_av_unetI/netI 0.0551
_diffrn_reflns_limit_h_max 18
_diffrn_reflns_limit_h_min -17
_diffrn_reflns_limit_k_max 19
_diffrn_reflns_limit_k_min -11
_diffrn_reflns_limit_l_max 16
_diffrn_reflns_limit_l_min -22
_diffrn_reflns_number 11386
_diffrn_reflns_theta_full 25
_diffrn_reflns_theta_max 25
_diffrn_reflns_theta_min 3.27
_diffrn_source 'Enraf Nonius FR590'
_exptl_absorpt_coefficient_mu 0.832
_exptl_absorpt_correction_T_max 0.7457
_exptl_absorpt_correction_T_min 0.4858
_exptl_absorpt_correction_type multi-scan
_exptl_absorpt_process_details
;
Sheldrick, G. M. SADABS 2008/2; University of G\"ottingen: G\"ottingen,
Germany, 2008.
;
_exptl_crystal_colour colourless
_exptl_crystal_density_diffrn 1.201
_exptl_crystal_density_method 'not measured'
_exptl_crystal_description block
_exptl_crystal_F_000 1680
_exptl_crystal_size_max 0.30
_exptl_crystal_size_mid 0.25
_exptl_crystal_size_min 0.20
_refine_diff_density_max 0.653
_refine_diff_density_min -0.776
_refine_diff_density_rms 0.094
_refine_ls_abs_structure_details 'Flack H D (1983), Acta Cryst. A39, 876-881'
_refine_ls_abs_structure_Flack 0.13(8)
_refine_ls_extinction_method none
_refine_ls_goodness_of_fit_ref 0.981
_refine_ls_hydrogen_treatment constr
_refine_ls_matrix_type full
_refine_ls_number_parameters 135
_refine_ls_number_reflns 2610
_refine_ls_number_restraints 0
_refine_ls_restrained_S_all 0.981
_refine_ls_R_factor_all 0.0575
_refine_ls_R_factor_gt 0.0446
_refine_ls_shift/su_max 0.001
_refine_ls_shift/su_mean 0
_refine_ls_structure_factor_coef Fsqd
_refine_ls_weighting_details 'calc w=1/[\s^2^(Fo^2^)+(0.0895P)^2^+10.2052P] where P=(Fo^2^+2Fc^2^)/3'
_refine_ls_weighting_scheme calc
_refine_ls_wR_factor_gt 0.1299
_refine_ls_wR_factor_ref 0.1429
_reflns_number_gt 2264
_reflns_number_total 2610
_reflns_threshold_expression >2\s(I)
_cod_data_source_file c3dt50190f.txt
_cod_data_source_block 4.PE.A-2
_cod_original_sg_symbol_Hall 'P 61 2 (00-1)'
_cod_database_code 7022883

loop_
_symmetry_equiv_pos_as_xyz
'x, y, z'
'-x, -y, z+1/2'
'-y, x-y, z+1/3'
'-x+y, -x, z+2/3'
'x-y, x, z+1/6'
'y, -x+y, z+5/6'
'x-y, -y, -z'
'-x, -x+y, -z+2/3'
'y, x, -z+1/3'
'-y, -x, -z+5/6'
'x, x-y, -z+1/6'
'-x+y, y, -z+1/2'

loop_
_atom_site_label
_atom_site_type_symbol
_atom_site_fract_x
_atom_site_fract_y
_atom_site_fract_z
_atom_site_U_iso_or_equiv
_atom_site_adp_type
_atom_site_occupancy
_atom_site_symmetry_multiplicity
_atom_site_calc_flag
_atom_site_refinement_flags
Pd1 Pd 0.58482(2) 0.16964(5) 0.75 0.0296(2) Uani 1 2 d S
Cl1 Cl 0.49961(8) -0.00077(15) 0.75 0.0408(6) Uani 1 2 d S
P1 P 0.72419(12) 0.19165(11) 0.70295(8) 0.0294(4) Uani 1 1 d .
C1 C 0.6563(3) 0.3127(6) 0.75 0.034(2) Uani 1 2 d S
C2 C 0.7394(5) 0.3630(5) 0.7106(3) 0.0328(14) Uani 1 1 d .
C3 C 0.7889(5) 0.4617(5) 0.7122(3) 0.0346(14) Uani 1 1 d .
H3 H 0.8463 0.4952 0.6869 0.042 Uiso 1 1 calc R
C4 C 0.7559(3) 0.5118(6) 0.75 0.037(2) Uani 1 2 d S
H4 H 0.7895 0.5789 0.75 0.044 Uiso 1 2 calc SR
C5 C 0.7754(5) 0.3107(4) 0.6673(3) 0.0347(15) Uani 1 1 d .
H5A H 0.8451 0.343 0.6694 0.042 Uiso 1 1 calc R
H5B H 0.7563 0.3081 0.618 0.042 Uiso 1 1 calc R
C6 C 0.7186(5) 0.1177(5) 0.6268(3) 0.0348(15) Uani 1 1 d .
C7 C 0.6337(5) 0.1061(5) 0.5831(4) 0.0445(16) Uani 1 1 d .
H7A H 0.6434 0.1685 0.5708 0.067 Uiso 1 1 calc R
H7B H 0.5756 0.0717 0.6105 0.067 Uiso 1 1 calc R
H7C H 0.6283 0.0707 0.5405 0.067 Uiso 1 1 calc R
C8 C 0.6982(5) 0.0189(5) 0.6496(4) 0.0424(18) Uani 1 1 d .
H8A H 0.684 -0.0216 0.6084 0.064 Uiso 1 1 calc R
H8B H 0.644 -0.0089 0.6813 0.064 Uiso 1 1 calc R
H8C H 0.7536 0.0242 0.6735 0.064 Uiso 1 1 calc R
C9 C 0.8070(5) 0.1638(5) 0.5820(4) 0.0406(15) Uani 1 1 d .
H9A H 0.7981 0.1241 0.5412 0.061 Uiso 1 1 calc R
H9B H 0.8609 0.171 0.6093 0.061 Uiso 1 1 calc R
H9C H 0.8191 0.2261 0.5667 0.061 Uiso 1 1 calc R
C10 C 0.8085(5) 0.1983(5) 0.7720(3) 0.0362(14) Uani 1 1 d .
C11 C 0.8286(6) 0.2823(6) 0.8199(4) 0.0487(19) Uani 1 1 d .
H11A H 0.8736 0.2887 0.8562 0.073 Uiso 1 1 calc R
H11B H 0.7696 0.2709 0.8417 0.073 Uiso 1 1 calc R
H11C H 0.8553 0.3404 0.7923 0.073 Uiso 1 1 calc R
C12 C 0.9029(5) 0.2138(6) 0.7419(4) 0.0479(18) Uani 1 1 d .
H12A H 0.9336 0.273 0.7154 0.072 Uiso 1 1 calc R
H12B H 0.8907 0.1611 0.7111 0.072 Uiso 1 1 calc R
H12C H 0.9441 0.2172 0.7802 0.072 Uiso 1 1 calc R
C13 C 0.7613(6) 0.1075(5) 0.8151(4) 0.0444(18) Uani 1 1 d .
H13A H 0.7489 0.0538 0.7854 0.067 Uiso 1 1 calc R
H13B H 0.7017 0.0982 0.8342 0.067 Uiso 1 1 calc R
H13C H 0.8032 0.1125 0.8534 0.067 Uiso 1 1 calc R

loop_
_atom_site_aniso_label
_atom_site_aniso_U_11
_atom_site_aniso_U_22
_atom_site_aniso_U_33
_atom_site_aniso_U_23
_atom_site_aniso_U_13
_atom_site_aniso_U_12
Pd1 0.0343(3) 0.0257(4) 0.0260(3) 0 0.0043(3) 0.01286(18)
Cl1 0.0433(10) 0.0241(10) 0.0486(13) 0 0.0120(11) 0.0120(5)
P1 0.0320(9) 0.0291(8) 0.0238(7) 0.0007(7) 0.0017(7) 0.0128(7)
C1 0.043(4) 0.035(5) 0.022(4) 0 -0.003(4) 0.017(2)
C2 0.043(4) 0.034(4) 0.020(3) 0.005(3) 0.000(3) 0.018(3)
C3 0.036(4) 0.035(4) 0.030(3) 0.004(3) 0.000(3) 0.016(3)
C4 0.046(4) 0.025(4) 0.032(4) 0 -0.003(4) 0.012(2)
C5 0.038(4) 0.034(4) 0.030(3) 0.008(3) 0.011(3) 0.016(3)
C6 0.042(4) 0.035(3) 0.028(3) 0.002(3) 0.005(3) 0.019(3)
C7 0.053(4) 0.048(4) 0.036(3) -0.008(4) -0.004(4) 0.027(4)
C8 0.045(4) 0.039(4) 0.041(4) -0.002(3) 0.007(3) 0.020(4)
C9 0.049(4) 0.041(4) 0.028(3) 0.001(3) 0.008(3) 0.020(3)
C10 0.038(4) 0.037(4) 0.026(3) -0.001(3) -0.001(3) 0.013(3)
C11 0.060(5) 0.055(5) 0.026(3) -0.001(3) -0.008(3) 0.025(4)
C12 0.040(4) 0.063(5) 0.041(4) 0.004(4) -0.002(4) 0.026(4)
C13 0.060(5) 0.049(4) 0.025(3) 0.011(3) 0.008(3) 0.028(4)

loop_
_atom_type_symbol
_atom_type_description
_atom_type_scat_dispersion_real
_atom_type_scat_dispersion_imag
_atom_type_scat_source
C C 0.0033 0.0016 'International Tables Vol C Tables 4.2.6.8 and 6.1.1.4'
H H 0 0 'International Tables Vol C Tables 4.2.6.8 and 6.1.1.4'
P P 0.1023 0.0942 'International Tables Vol C Tables 4.2.6.8 and 6.1.1.4'
Cl Cl 0.1484 0.1585 'International Tables Vol C Tables 4.2.6.8 and 6.1.1.4'
Pd Pd -0.9988 1.0072 'International Tables Vol C Tables 4.2.6.8 and 6.1.1.4'

loop_
_geom_angle_atom_site_label_1
_geom_angle_atom_site_label_2
_geom_angle_atom_site_label_3
_geom_angle
_geom_angle_site_symmetry_1
_geom_angle_site_symmetry_3
C1 Pd1 P1 82.21(19) . .
C1 Pd1 P1 82.24(4) . 12_656
P1 Pd1 P1 164.47(9) . 12_656
C1 Pd1 Cl1 180.00(4) . .
P1 Pd1 Cl1 97.77(4) . .
P1 Pd1 Cl1 97.76(4) 12_656 .
C5 P1 C6 104.2(3) . .
C5 P1 C10 105.7(3) . .
C6 P1 C10 112.7(3) . .
C5 P1 Pd1 101.7(2) . .
C6 P1 Pd1 118.7(2) . .
C10 P1 Pd1 111.9(2) . .
C2 C1 C2 119.0(8) . 12_656
C2 C1 Pd1 120.5(4) . .
C2 C1 Pd1 120.5(4) 12_656 .
C3 C2 C1 119.8(6) . .
C3 C2 C5 120.2(6) . .
C1 C2 C5 120.0(6) . .
C4 C3 C2 121.4(7) . .
C4 C3 H3 119.3 . .
C2 C3 H3 119.3 . .
C3 C4 C3 118.5(9) . 12_656
C3 C4 H4 120.7 . .
C3 C4 H4 120.7 12_656 .
C2 C5 P1 107.4(4) . .
C2 C5 H5A 110.2 . .
P1 C5 H5A 110.2 . .
C2 C5 H5B 110.2 . .
P1 C5 H5B 110.2 . .
H5A C5 H5B 108.5 . .
C9 C6 C8 109.5(6) . .
C9 C6 C7 109.1(6) . .
C8 C6 C7 108.3(6) . .
C9 C6 P1 113.2(5) . .
C8 C6 P1 111.8(5) . .
C7 C6 P1 104.6(5) . .
C6 C7 H7A 109.5 . .
C6 C7 H7B 109.5 . .
H7A C7 H7B 109.5 . .
C6 C7 H7C 109.5 . .
H7A C7 H7C 109.5 . .
H7B C7 H7C 109.5 . .
C6 C8 H8A 109.5 . .
C6 C8 H8B 109.5 . .
H8A C8 H8B 109.5 . .
C6 C8 H8C 109.5 . .
H8A C8 H8C 109.5 . .
H8B C8 H8C 109.5 . .
C6 C9 H9A 109.5 . .
C6 C9 H9B 109.5 . .
H9A C9 H9B 109.5 . .
C6 C9 H9C 109.5 . .
H9A C9 H9C 109.5 . .
H9B C9 H9C 109.5 . .
C12 C10 C11 108.9(6) . .
C12 C10 C13 109.8(6) . .
C11 C10 C13 108.7(5) . .
C12 C10 P1 113.1(4) . .
C11 C10 P1 107.2(5) . .
C13 C10 P1 109.1(5) . .
C10 C11 H11A 109.5 . .
C10 C11 H11B 109.5 . .
H11A C11 H11B 109.5 . .
C10 C11 H11C 109.5 . .
H11A C11 H11C 109.5 . .
H11B C11 H11C 109.5 . .
C10 C12 H12A 109.5 . .
C10 C12 H12B 109.5 . .
H12A C12 H12B 109.5 . .
C10 C12 H12C 109.5 . .
H12A C12 H12C 109.5 . .
H12B C12 H12C 109.5 . .
C10 C13 H13A 109.5 . .
C10 C13 H13B 109.5 . .
H13A C13 H13B 109.5 . .
C10 C13 H13C 109.5 . .
H13A C13 H13C 109.5 . .
H13B C13 H13C 109.5 . .

loop_
_geom_bond_atom_site_label_1
_geom_bond_atom_site_label_2
_geom_bond_distance
_geom_bond_site_symmetry_2
Pd1 C1 2.025(9) .
Pd1 P1 2.3062(18) .
Pd1 P1 2.3062(17) 12_656
Pd1 Cl1 2.414(2) .
P1 C5 1.824(6) .
P1 C6 1.869(7) .
P1 C10 1.874(7) .
C1 C2 1.407(8) .
C1 C2 1.407(8) 12_656
C2 C3 1.398(9) .
C2 C5 1.507(9) .
C3 C4 1.390(8) .
C3 H3 0.95 .
C4 C3 1.390(8) 12_656
C4 H4 0.95 .
C5 H5A 0.99 .
C5 H5B 0.99 .
C6 C9 1.518(9) .
C6 C8 1.541(10) .
C6 C7 1.551(10) .
C7 H7A 0.98 .
C7 H7B 0.98 .
C7 H7C 0.98 .
C8 H8A 0.98 .
C8 H8B 0.98 .
C8 H8C 0.98 .
C9 H9A 0.98 .
C9 H9B 0.98 .
C9 H9C 0.98 .
C10 C12 1.545(10) .
C10 C11 1.545(10) .
C10 C13 1.529(10) .
C11 H11A 0.98 .
C11 H11B 0.98 .
C11 H11C 0.98 .
C12 H12A 0.98 .
C12 H12B 0.98 .
C12 H12C 0.98 .
C13 H13A 0.98 .
C13 H13B 0.98 .
C13 H13C 0.98 .

loop_
_geom_torsion_atom_site_label_1
_geom_torsion_atom_site_label_2
_geom_torsion_atom_site_label_3
_geom_torsion_atom_site_label_4
_geom_torsion
_geom_torsion_site_symmetry_1
_geom_torsion_site_symmetry_4
C1 Pd1 P1 C5 -22.5(2) . .
P1 Pd1 P1 C5 -22.5(2) 12_656 .
Cl1 Pd1 P1 C5 157.5(2) . .
C1 Pd1 P1 C6 -136.0(2) . .
P1 Pd1 P1 C6 -136.0(2) 12_656 .
Cl1 Pd1 P1 C6 44.0(2) . .
C1 Pd1 P1 C10 90.0(2) . .
P1 Pd1 P1 C10 90.0(2) 12_656 .
Cl1 Pd1 P1 C10 -90.0(2) . .
P1 Pd1 C1 C2 15.4(3) . .
P1 Pd1 C1 C2 -164.6(3) 12_656 .
P1 Pd1 C1 C2 -164.6(3) . 12_656
P1 Pd1 C1 C2 15.4(3) 12_656 12_656
C2 C1 C2 C3 1.2(4) 12_656 .
Pd1 C1 C2 C3 -178.8(4) . .
C2 C1 C2 C5 -179.4(6) 12_656 .
Pd1 C1 C2 C5 0.6(6) . .
C1 C2 C3 C4 -2.5(9) . .
C5 C2 C3 C4 178.1(5) . .
C2 C3 C4 C3 1.3(4) . 12_656
C3 C2 C5 P1 158.1(5) . .
C1 C2 C5 P1 -21.3(7) . .
C6 P1 C5 C2 152.2(5) . .
C10 P1 C5 C2 -88.8(5) . .
Pd1 P1 C5 C2 28.2(5) . .
C5 P1 C6 C9 42.8(6) . .
C10 P1 C6 C9 -71.3(6) . .
Pd1 P1 C6 C9 155.0(4) . .
C5 P1 C6 C8 167.2(5) . .
C10 P1 C6 C8 53.0(6) . .
Pd1 P1 C6 C8 -80.6(5) . .
C5 P1 C6 C7 -75.9(5) . .
C10 P1 C6 C7 170.0(4) . .
Pd1 P1 C6 C7 36.3(5) . .
C5 P1 C10 C12 -69.6(6) . .
C6 P1 C10 C12 43.6(6) . .
Pd1 P1 C10 C12 -179.5(5) . .
C5 P1 C10 C11 50.5(5) . .
C6 P1 C10 C11 163.7(5) . .
Pd1 P1 C10 C11 -59.5(5) . .
C5 P1 C10 C13 168.0(5) . .
C6 P1 C10 C13 -78.8(5) . .
Pd1 P1 C10 C13 58.0(5) . .
